data_7209381
loop_
_publ_author_name
'Sheldrick, G.M.'
'Kraushaar, M.'
'Jones, P.G.'
'Schwarzmann, E.'

_publ_section_title
;
 Darstellung und Kristallstruktur von Gold(III)selenitchlorid, Au (Se O3)
 Cl
;
_journal_name_full
;
Zeitschrift fuer Naturforschung, Teil B. Anorganische Chemie, Organische
 Chemie (33,1978-41,1986)
;
_journal_page_first 941
_journal_page_last 943
_journal_volume 37
_journal_year 1982
_chemical_formula_sum 'Au Cl O3 Se'
_chemical_name_systematic 'Au (Se O3) Cl'
_space_group_IT_number 2
_symmetry_space_group_name_Hall '-P 1'
_symmetry_space_group_name_H-M 'P -1'
_cell_angle_alpha 80.57
_cell_angle_beta 88.85
_cell_angle_gamma 87.66
_cell_formula_units_Z 4
_cell_length_a 4.185
_cell_length_b 9.756
_cell_length_c 10.608
_cell_volume 426.864
_citation_journal_id_ASTM ZNBAD2
_cod_data_source_file gold_133.cif
_cod_data_source_block Au1Cl1O3Se1
_cod_original_formula_sum 'Au1 Cl1 O3 Se1'
_cod_database_code 7209381

loop_
_symmetry_equiv_pos_as_xyz
x,y,z
-x,-y,-z

loop_
_atom_site_label
_atom_site_type_symbol
_atom_site_fract_x
_atom_site_fract_y
_atom_site_fract_z
_atom_site_occupancy
_atom_site_U_iso_or_equiv
Au1 Au+3 0 0 0 1 0.0
Se2 Se+4 0.2923 0.1354 0.7298 1 0.0
Cl1 Cl-1 0.2794 0.1948 0.4336 1 0.0
Au3 Au+3 0.007 0.5789 0.1847 1 0.0
Cl2 Cl-1 0.3434 0.4968 0.6581 1 0.0
O2 O-2 0.3673 0.0467 0.8796 1 0.0
O3 O-2 0.0672 0.0099 0.6842 1 0.0
O1 O-2 0.0866 0.1702 0.0699 1 0.0
Se1 Se+4 0.7848 0.286 0.0996 1 0.0
O6 O-2 0.0719 0.3965 0.1294 1 0.0
Au2 Au+3 0 0 0.5 1 0.0
O5 O-2 0.0342 0.762 0.2414 1 0.0
O4 O-2 0.3408 0.6454 0.0501 1 0.0
